data_7212786
loop_
_publ_author_name
'Lee, Kwang-Ming'
'Lee, Ching-Kuan'
'Lin, Ivan J. B.'

_publ_section_title
;
 N,N&#x2032;-Dihexylbenzimidazolium salts. Anion-controlled bilayer
 structures via\p--\p dimer or C--H&#x22EF;\p catemer motifs
;
_journal_issue 12
_journal_name_full CrystEngComm
_journal_page_first 4347
_journal_paper_doi 10.1039/c0ce00105h
_journal_volume 12
_journal_year 2010
_chemical_formula_sum 'C19 H33 Br N2 O'
_chemical_formula_weight 385.38
_chemical_name_systematic
;
?
;
_space_group_IT_number 2
_symmetry_cell_setting triclinic
_symmetry_space_group_name_Hall '-P 1'
_symmetry_space_group_name_H-M 'P -1'
_atom_sites_solution_hydrogens geom
_atom_sites_solution_primary direct
_atom_sites_solution_secondary difmap
_audit_creation_method SHELXL-97
_cell_angle_alpha 71.505(15)
_cell_angle_beta 78.19(5)
_cell_angle_gamma 76.70(3)
_cell_formula_units_Z 2
_cell_length_a 9.096(10)
_cell_length_b 9.1414(14)
_cell_length_c 13.805(3)
_cell_measurement_reflns_used 21
_cell_measurement_temperature 296(2)
_cell_measurement_theta_max 12.73
_cell_measurement_theta_min 5.03
_cell_volume 1048.6(12)
_computing_cell_refinement 'Bruker XSCANS'
_computing_data_collection 'Bruker XSCANS'
_computing_data_reduction 'Bruker SHELXTL'
_computing_molecular_graphics 'Bruker SHELXTL'
_computing_publication_material 'Bruker SHELXTL'
_computing_structure_refinement 'Bruker SHELXTL'
_computing_structure_solution 'Bruker SHELXTL'
_diffrn_ambient_temperature 296(2)
_diffrn_measured_fraction_theta_full 0.963
_diffrn_measured_fraction_theta_max 0.963
_diffrn_measurement_device_type 'Bruker P4'
_diffrn_measurement_method '\w scans'
_diffrn_radiation_monochromator graphite
_diffrn_radiation_source 'fine-focus sealed tube'
_diffrn_radiation_type MoK\a
_diffrn_radiation_wavelength 0.71073
_diffrn_reflns_av_R_equivalents 0.0360
_diffrn_reflns_av_sigmaI/netI 0.0504
_diffrn_reflns_limit_h_max 9
_diffrn_reflns_limit_h_min 0
_diffrn_reflns_limit_k_max 9
_diffrn_reflns_limit_k_min -9
_diffrn_reflns_limit_l_max 14
_diffrn_reflns_limit_l_min -14
_diffrn_reflns_number 2838
_diffrn_reflns_theta_full 22.48
_diffrn_reflns_theta_max 22.48
_diffrn_reflns_theta_min 2.32
_diffrn_standards_decay_% 17.23
_diffrn_standards_interval_count 192
_diffrn_standards_number 3
_exptl_absorpt_coefficient_mu 1.967
_exptl_absorpt_correction_T_max 0.9971
_exptl_absorpt_correction_T_min 0.6067
_exptl_absorpt_correction_type empirical
_exptl_crystal_colour colorless
_exptl_crystal_density_diffrn 1.221
_exptl_crystal_density_method 'not measured'
_exptl_crystal_description plate
_exptl_crystal_F_000 408
_exptl_crystal_size_max 0.6
_exptl_crystal_size_mid 0.4
_exptl_crystal_size_min 0.3
_refine_diff_density_max 0.629
_refine_diff_density_min -0.444
_refine_diff_density_rms 0.063
_refine_ls_extinction_method none
_refine_ls_goodness_of_fit_ref 1.011
_refine_ls_hydrogen_treatment constr
_refine_ls_matrix_type full
_refine_ls_number_parameters 208
_refine_ls_number_reflns 2632
_refine_ls_number_restraints 0
_refine_ls_restrained_S_all 1.011
_refine_ls_R_factor_all 0.0850
_refine_ls_R_factor_gt 0.0546
_refine_ls_shift/su_max 0.044
_refine_ls_shift/su_mean 0.003
_refine_ls_structure_factor_coef Fsqd
_refine_ls_weighting_details 'calc w=1/[\s^2^(Fo^2^)+(0.0797P)^2^+1.0407P] where P=(Fo^2^+2Fc^2^)/3'
_refine_ls_weighting_scheme calc
_refine_ls_wR_factor_gt 0.1343
_refine_ls_wR_factor_ref 0.1516
_reflns_number_gt 1894
_reflns_number_total 2632
_reflns_threshold_expression >2sigma(I)
_cod_data_source_file c0ce00105h.txt
_cod_data_source_block 1
_cod_depositor_comments
;
The following automatic conversions were performed:

'_symmetry_cell_setting' value 'Triclinic' changed to 'triclinic'
according to /home/saulius/struct/CIF-dictionaries/cif_core.dic
dictionary named 'cif_core.dic' version 2.4.2 from 2011-04-26.

Automatic conversion script
Id: cif_fix_values 1891 2012-01-12 08:04:46Z andrius 
;
_cod_original_cell_volume 1048.6(11)
_cod_original_sg_symbol_H-M 'P-1 '
_cod_database_code 7212786

loop_
_symmetry_equiv_pos_as_xyz
'x, y, z'
'-x, -y, -z'

loop_
_atom_site_label
_atom_site_type_symbol
_atom_site_fract_x
_atom_site_fract_y
_atom_site_fract_z
_atom_site_U_iso_or_equiv
_atom_site_adp_type
_atom_site_occupancy
_atom_site_symmetry_multiplicity
_atom_site_calc_flag
_atom_site_refinement_flags
Br1 Br 0.16932(8) 0.62313(8) 0.07499(6) 0.0834(3) Uani 1 1 d .
O1 O -0.0432(8) 0.3427(8) 0.1357(5) 0.148(2) Uani 1 1 d .
H1O H 0.0311 0.3895 0.1275 0.222 Uiso 1 1 d R
H2O H -0.1059 0.4271 0.1159 0.222 Uiso 1 1 d R
N1 N 0.6161(5) -0.2636(5) 0.1330(3) 0.0528(11) Uani 1 1 d .
N2 N 0.7521(5) -0.0990(5) 0.1378(3) 0.0551(11) Uani 1 1 d .
C1 C 0.7537(7) -0.2436(7) 0.1362(4) 0.0589(15) Uani 1 1 d .
H1A H 0.8407 -0.3208 0.1373 0.071 Uiso 1 1 calc R
C2 C 0.6025(6) -0.0192(6) 0.1365(4) 0.0508(13) Uani 1 1 d .
C3 C 0.5376(7) 0.1338(6) 0.1346(4) 0.0616(15) Uani 1 1 d .
H3A H 0.5955 0.2049 0.1355 0.074 Uiso 1 1 calc R
C4 C 0.3845(8) 0.1753(7) 0.1313(5) 0.0687(17) Uani 1 1 d .
H4A H 0.3366 0.2769 0.1310 0.082 Uiso 1 1 calc R
C5 C 0.2972(7) 0.0692(7) 0.1283(5) 0.0665(16) Uani 1 1 d .
H5A H 0.1930 0.1025 0.1261 0.080 Uiso 1 1 calc R
C6 C 0.3602(7) -0.0803(7) 0.1285(4) 0.0590(15) Uani 1 1 d .
H6A H 0.3021 -0.1500 0.1258 0.071 Uiso 1 1 calc R
C7 C 0.5160(6) -0.1243(6) 0.1329(4) 0.0493(13) Uani 1 1 d .
C8 C 0.5728(7) -0.4102(6) 0.1332(5) 0.0672(16) Uani 1 1 d .
H8A H 0.6623 -0.4768 0.1085 0.081 Uiso 1 1 calc R
H8B H 0.4989 -0.3851 0.0860 0.081 Uiso 1 1 calc R
C9 C 0.5054(8) -0.4986(7) 0.2391(5) 0.0777(19) Uani 1 1 d .
H9A H 0.4224 -0.4281 0.2663 0.093 Uiso 1 1 calc R
H9B H 0.4629 -0.5826 0.2327 0.093 Uiso 1 1 calc R
C10 C 0.6180(8) -0.5671(8) 0.3144(5) 0.089(2) Uani 1 1 d .
H10A H 0.6505 -0.4826 0.3282 0.107 Uiso 1 1 calc R
H10B H 0.7072 -0.6272 0.2838 0.107 Uiso 1 1 calc R
C11 C 0.5513(10) -0.6736(9) 0.4167(6) 0.105(2) Uani 1 1 d .
H11A H 0.4613 -0.6131 0.4462 0.125 Uiso 1 1 calc R
H11B H 0.5191 -0.7576 0.4023 0.125 Uiso 1 1 calc R
C12 C 0.6559(11) -0.7429(11) 0.4936(7) 0.125(3) Uani 1 1 d .
H12A H 0.6868 -0.6596 0.5098 0.150 Uiso 1 1 calc R
H12B H 0.7467 -0.8031 0.4646 0.150 Uiso 1 1 calc R
C13 C 0.5844(13) -0.8489(12) 0.5923(7) 0.148(4) Uani 1 1 d .
H13A H 0.6563 -0.8900 0.6408 0.222 Uiso 1 1 calc R
H13B H 0.5571 -0.9338 0.5771 0.222 Uiso 1 1 calc R
H13C H 0.4946 -0.7897 0.6215 0.222 Uiso 1 1 calc R
C14 C 0.8831(7) -0.0366(7) 0.1471(5) 0.0690(16) Uani 1 1 d .
H14A H 0.8834 0.0671 0.0989 0.083 Uiso 1 1 calc R
H14B H 0.9773 -0.1038 0.1292 0.083 Uiso 1 1 calc R
C15 C 0.8762(8) -0.0269(8) 0.2561(5) 0.083(2) Uani 1 1 d .
H15A H 0.9530 0.0316 0.2556 0.099 Uiso 1 1 calc R
H15B H 0.7773 0.0320 0.2757 0.099 Uiso 1 1 calc R
C16 C 0.9000(10) -0.1804(9) 0.3363(6) 0.099(2) Uani 1 1 d .
H16A H 0.9998 -0.2389 0.3184 0.119 Uiso 1 1 calc R
H16B H 0.8242 -0.2401 0.3370 0.119 Uiso 1 1 calc R
C17 C 0.8885(11) -0.1624(11) 0.4454(6) 0.116(3) Uani 1 1 d .
H17A H 0.9666 -0.1050 0.4441 0.139 Uiso 1 1 calc R
H17B H 0.7904 -0.0990 0.4608 0.139 Uiso 1 1 calc R
C18 C 0.9044(12) -0.3042(13) 0.5274(8) 0.138(3) Uani 1 1 d .
H18A H 1.0036 -0.3666 0.5130 0.165 Uiso 1 1 calc R
H18B H 0.8277 -0.3628 0.5280 0.165 Uiso 1 1 calc R
C19 C 0.8896(14) -0.2841(14) 0.6322(7) 0.156(4) Uani 1 1 d .
H19A H 0.9003 -0.3851 0.6823 0.234 Uiso 1 1 calc R
H19B H 0.7911 -0.2240 0.6481 0.234 Uiso 1 1 calc R
H19C H 0.9677 -0.2303 0.6337 0.234 Uiso 1 1 calc R

loop_
_atom_site_aniso_label
_atom_site_aniso_U_11
_atom_site_aniso_U_22
_atom_site_aniso_U_33
_atom_site_aniso_U_23
_atom_site_aniso_U_13
_atom_site_aniso_U_12
Br1 0.0798(5) 0.0686(5) 0.1128(6) -0.0351(4) -0.0191(4) -0.0166(3)
O1 0.143(5) 0.136(5) 0.156(6) -0.003(4) -0.037(5) -0.050(4)
N1 0.067(3) 0.044(3) 0.048(3) -0.013(2) -0.010(2) -0.008(2)
N2 0.062(3) 0.055(3) 0.047(3) -0.011(2) -0.007(2) -0.013(2)
C1 0.063(4) 0.058(4) 0.050(4) -0.015(3) -0.009(3) -0.001(3)
C2 0.063(4) 0.049(3) 0.039(3) -0.011(2) -0.003(3) -0.014(3)
C3 0.082(5) 0.046(3) 0.055(4) -0.013(3) -0.001(3) -0.018(3)
C4 0.085(5) 0.050(3) 0.061(4) -0.015(3) -0.003(3) 0.000(3)
C5 0.064(4) 0.066(4) 0.065(4) -0.019(3) -0.006(3) -0.009(3)
C6 0.069(4) 0.059(4) 0.051(4) -0.015(3) -0.010(3) -0.016(3)
C7 0.060(4) 0.046(3) 0.041(3) -0.010(2) -0.008(3) -0.009(3)
C8 0.094(5) 0.048(3) 0.066(4) -0.019(3) -0.019(3) -0.013(3)
C9 0.103(5) 0.053(4) 0.083(5) -0.015(3) -0.016(4) -0.028(3)
C10 0.101(5) 0.077(5) 0.081(5) 0.000(4) -0.017(4) -0.024(4)
C11 0.126(7) 0.097(6) 0.082(6) -0.007(5) -0.017(5) -0.027(5)
C12 0.149(8) 0.117(7) 0.087(6) -0.009(5) -0.023(6) -0.006(6)
C13 0.191(10) 0.139(8) 0.072(6) 0.006(6) -0.004(6) -0.009(7)
C14 0.064(4) 0.073(4) 0.071(4) -0.012(3) -0.012(3) -0.024(3)
C15 0.094(5) 0.088(5) 0.078(5) -0.022(4) -0.024(4) -0.031(4)
C16 0.115(6) 0.104(6) 0.082(6) -0.019(5) -0.024(5) -0.027(5)
C17 0.154(8) 0.110(7) 0.088(6) -0.014(5) -0.044(6) -0.027(6)
C18 0.141(8) 0.151(9) 0.126(9) -0.035(7) -0.018(7) -0.040(7)
C19 0.219(12) 0.185(10) 0.068(6) -0.030(6) -0.032(7) -0.041(9)

loop_
_atom_type_symbol
_atom_type_description
_atom_type_scat_dispersion_real
_atom_type_scat_dispersion_imag
_atom_type_scat_source
C C 0.0033 0.0016 'International Tables Vol C Tables 4.2.6.8 and 6.1.1.4'
H H 0.0000 0.0000 'International Tables Vol C Tables 4.2.6.8 and 6.1.1.4'
N N 0.0061 0.0033 'International Tables Vol C Tables 4.2.6.8 and 6.1.1.4'
O O 0.0106 0.0060 'International Tables Vol C Tables 4.2.6.8 and 6.1.1.4'
Br Br -0.2901 2.4595 'International Tables Vol C Tables 4.2.6.8 and 6.1.1.4'

loop_
_geom_angle_atom_site_label_1
_geom_angle_atom_site_label_2
_geom_angle_atom_site_label_3
_geom_angle
C1 N1 C7 108.2(4)
C1 N1 C8 126.6(5)
C7 N1 C8 125.2(5)
C1 N2 C2 107.7(4)
C1 N2 C14 126.4(5)
C2 N2 C14 125.8(5)
N1 C1 N2 111.1(5)
C3 C2 N2 131.9(5)
C3 C2 C7 121.5(5)
N2 C2 C7 106.5(4)
C4 C3 C2 116.6(5)
C3 C4 C5 121.9(5)
C6 C5 C4 121.9(6)
C5 C6 C7 116.7(5)
N1 C7 C6 132.1(5)
N1 C7 C2 106.5(5)
C6 C7 C2 121.4(5)
N1 C8 C9 112.4(5)
C10 C9 C8 113.9(6)
C9 C10 C11 112.5(6)
C12 C11 C10 114.9(7)
C11 C12 C13 112.4(8)
N2 C14 C15 111.6(5)
C16 C15 C14 115.2(6)
C15 C16 C17 112.6(7)
C18 C17 C16 116.2(8)
C17 C18 C19 115.3(9)

loop_
_geom_bond_atom_site_label_1
_geom_bond_atom_site_label_2
_geom_bond_distance
N1 C1 1.318(7)
N1 C7 1.385(6)
N1 C8 1.480(7)
N2 C1 1.325(7)
N2 C2 1.389(7)
N2 C14 1.478(7)
C2 C3 1.381(7)
C2 C7 1.393(7)
C3 C4 1.363(8)
C4 C5 1.403(8)
C5 C6 1.354(8)
C6 C7 1.390(8)
C8 C9 1.509(8)
C9 C10 1.500(9)
C10 C11 1.536(9)
C11 C12 1.463(11)
C12 C13 1.519(11)
C14 C15 1.523(9)
C15 C16 1.488(9)
C16 C17 1.547(10)
C17 C18 1.425(12)
C18 C19 1.491(13)
